data_1531209
loop_
_publ_author_name
'Bonhomme, F.'
'Thoma, S.G.'
'Nenoff, T.M.'

_publ_section_title
;
 Two ammonium templated gallophosphates: synthesis and structure
 determination from powder diffraction data of 2D and 3D-GAPON
;
_journal_name_full 'Microporous and Mesoporous Materials'
_journal_page_first 87
_journal_page_last 96
_journal_volume 53
_journal_year 2002
_chemical_formula_sum 'Ga H5 N O5 P'
_chemical_name_systematic '(N H4) (Ga P O4 (O H))'
_space_group_IT_number 11
_symmetry_space_group_name_Hall '-P 2yb'
_symmetry_space_group_name_H-M 'P 1 21/m 1'
_cell_angle_alpha 90
_cell_angle_beta 98.05
_cell_angle_gamma 90
_cell_formula_units_Z 2
_cell_length_a 8.564
_cell_length_b 6.0387
_cell_length_c 4.4883
_cell_volume 229.827
_citation_journal_id_ASTM MIMMFJ
_cod_data_source_file Bonhomme_MIMMFJ_2002_752.cif
_cod_data_source_block H5Ga1N1O5P1
_cod_original_cell_volume 229.8271
_cod_original_formula_sum 'H5 Ga1 N1 O5 P1'
_cod_database_code 1531209

loop_
_symmetry_equiv_pos_as_xyz
x,y,z
-x,y+1/2,-z
-x,-y,-z
x,-y-1/2,z

loop_
_atom_site_label
_atom_site_type_symbol
_atom_site_fract_x
_atom_site_fract_y
_atom_site_fract_z
_atom_site_occupancy
_atom_site_U_iso_or_equiv
O2 O-2 0.1654 0.956 0.753 1 0.0
O4 O-2 0.112 0.25 0.184 1 0.0
O3 O-2 0.383 0.75 0.542 1 0.0
O1 O-2 0.093 0.75 0.268 1 0.0
P1 P+5 0.2091 0.75 0.574 1 0.0
Ga1 Ga+3 0 0 0 1 0.0
N1 N-3 0.425 0.25 0.899 1 0.0
